data_1554088
loop_
_publ_author_name
'Price, Jacquelyn T.'
'Li, Michelle S. M.'
'Brazeau, Allison L.'
'Tao, Danlei'
'Xiang, Guiming'
'Chen, Yanhua'
'McDonald, Robert'
'Jones, Nathan D.'
'Ding, Zhifeng'

_publ_section_title
;
 Structural Insight into Electrogenerated Chemiluminescence of
 Para-Substituted Aryl--Triazole--Thienyl Compounds
;
_journal_issue 38
_journal_name_full 'The Journal of Physical Chemistry C'
_journal_page_first 21778
_journal_paper_doi 10.1021/acs.jpcc.6b06904
_journal_volume 120
_journal_year 2016
_chemical_formula_moiety 'C16 H11 N3 S2'
_chemical_formula_sum 'C16 H11 N3 S2'
_chemical_formula_weight 309.40
_space_group_IT_number 33
_space_group_name_Hall 'P 2c -2n'
_space_group_name_H-M_alt 'P n a 21'
_symmetry_cell_setting orthorhombic
_symmetry_space_group_name_Hall 'P 2c -2n'
_symmetry_space_group_name_H-M 'P n a 21'
_atom_sites_solution_hydrogens geom
_atom_sites_solution_primary direct
_atom_sites_solution_secondary difmap
_audit_creation_method SHELXL-97
_cell_angle_alpha 90.00
_cell_angle_beta 90.00
_cell_angle_gamma 90.00
_cell_formula_units_Z 12
_cell_length_a 31.455(5)
_cell_length_b 5.6198(8)
_cell_length_c 23.722(3)
_cell_measurement_reflns_used 4727
_cell_measurement_temperature 193(2)
_cell_measurement_theta_max 25.17
_cell_measurement_theta_min 2.59
_cell_volume 4193.4(10)
_computing_cell_refinement 'Bruker SAINT (Bruker, 1997)'
_computing_data_collection 'Bruker SMART (Bruker, 1997)'
_computing_data_reduction 'Bruker SAINT (Bruker, 1997)'
_computing_molecular_graphics 'Bruker SHELXTL (Bruker, 1997)'
_computing_publication_material 'Bruker SHELXTL (Bruker, 1997)'
_computing_structure_refinement 'SHELXL-97 (Sheldrick, 1997)'
_computing_structure_solution 'SHELXS-97 (Sheldrick, 1990)'
_diffrn_ambient_temperature 193(2)
_diffrn_detector_area_resol_mean 8.192
_diffrn_measured_fraction_theta_full 1.000
_diffrn_measured_fraction_theta_max 1.000
_diffrn_measurement_device_type 'Bruker PLATFORM diffractometer/SMART 1000 CCD area detector'
_diffrn_measurement_method '\w scans'
_diffrn_radiation_monochromator graphite
_diffrn_radiation_source 'fine-focus sealed tube'
_diffrn_radiation_type MoK\a
_diffrn_radiation_wavelength 0.71073
_diffrn_reflns_av_R_equivalents 0.0429
_diffrn_reflns_av_sigmaI/netI 0.0359
_diffrn_reflns_limit_h_max 38
_diffrn_reflns_limit_h_min -38
_diffrn_reflns_limit_k_max 6
_diffrn_reflns_limit_k_min -6
_diffrn_reflns_limit_l_max 29
_diffrn_reflns_limit_l_min -29
_diffrn_reflns_number 29164
_diffrn_reflns_theta_full 26.00
_diffrn_reflns_theta_max 26.00
_diffrn_reflns_theta_min 1.55
_diffrn_standards_decay_% 0
_diffrn_standards_interval_time 0
_diffrn_standards_number 0
_exptl_absorpt_coefficient_mu 0.376
_exptl_absorpt_correction_T_max 0.9423
_exptl_absorpt_correction_T_min 0.7868
_exptl_absorpt_correction_type multi-scan
_exptl_absorpt_process_details 'SADABS (Sheldrick, 1996)'
_exptl_crystal_colour yellow
_exptl_crystal_density_diffrn 1.470
_exptl_crystal_density_method 'not measured'
_exptl_crystal_description prism
_exptl_crystal_F_000 1920
_exptl_crystal_size_max 0.67
_exptl_crystal_size_mid 0.35
_exptl_crystal_size_min 0.16
_refine_diff_density_max 0.357
_refine_diff_density_min -0.175
_refine_diff_density_rms 0.055
_refine_ls_abs_structure_details 'Flack H D (1983), Acta Cryst. A39, 876-881'
_refine_ls_abs_structure_Flack 0.00(5)
_refine_ls_extinction_method none
_refine_ls_goodness_of_fit_ref 1.028
_refine_ls_hydrogen_treatment constr
_refine_ls_matrix_type full
_refine_ls_number_parameters 586
_refine_ls_number_reflns 8192
_refine_ls_number_restraints 7
_refine_ls_restrained_S_all 1.028
_refine_ls_R_factor_all 0.0505
_refine_ls_R_factor_gt 0.0403
_refine_ls_shift/su_max 0.000
_refine_ls_shift/su_mean 0.000
_refine_ls_structure_factor_coef Fsqd
_refine_ls_weighting_details 'calc w=1/[\s^2^(Fo^2^)+(0.0441P)^2^+1.3083P] where P=(Fo^2^+2Fc^2^)/3'
_refine_ls_weighting_scheme calc
_refine_ls_wR_factor_gt 0.0877
_refine_ls_wR_factor_ref 0.0929
_reflns_number_gt 7095
_reflns_number_total 8192
_reflns_threshold_expression I>2\s(I)
_cod_data_source_file jp6b06904_si_002.cif
_cod_data_source_block uwo0713
_cod_depositor_comments
;
The following automatic conversions were performed:

data item '_symmetry_cell_setting' value 'Orthorhombic' was changed
to 'orthorhombic' in accordance with the
/home/saulius/struct/COD-crude-data/automatic-downloads/DataCite-retrospective/ACS/depositions/lib/dictionaries/cif_core.dic
dictionary named 'cif_core.dic' version 2.4.2 last updated on
2011-04-26.

Automatic conversion script
Id: cif_fix_values 6909 2019-04-08 15:41:33Z antanas 
;
_cod_database_code 1554088

loop_
_symmetry_equiv_pos_as_xyz
'x, y, z'
'-x, -y, z+1/2'
'x+1/2, -y+1/2, z'
'-x+1/2, y+1/2, z+1/2'

loop_
_atom_site_label
_atom_site_type_symbol
_atom_site_fract_x
_atom_site_fract_y
_atom_site_fract_z
_atom_site_U_iso_or_equiv
_atom_site_adp_type
_atom_site_occupancy
_atom_site_symmetry_multiplicity
_atom_site_calc_flag
_atom_site_refinement_flags
_atom_site_disorder_assembly
_atom_site_disorder_group
S1A S 0.24261(2) 0.17845(13) 0.17320(3) 0.03417(17) Uani 1 1 d . . .
S2AA S 0.32995(6) 0.7804(3) 0.16969(9) 0.0336(3) Uani 0.60 1 d P A 1
S2BA S 0.32930(17) 0.3673(8) 0.23744(18) 0.0366(6) Uani 0.40 1 d P A 2
N1A N 0.18443(7) 0.4906(4) 0.04833(10) 0.0288(5) Uani 1 1 d . . .
N2A N 0.18388(8) 0.7194(4) 0.03043(11) 0.0388(6) Uani 1 1 d . . .
N3A N 0.15802(8) 0.7287(4) -0.01311(11) 0.0367(6) Uani 1 1 d . . .
C1A C 0.15924(9) 0.3554(5) 0.01529(12) 0.0296(6) Uani 1 1 d . . .
H1A H 0.1544 0.1890 0.0183 0.035 Uiso 1 1 calc R . .
C2A C 0.14220(8) 0.5079(5) -0.02341(12) 0.0269(6) Uani 1 1 d . . .
C11A C 0.11284(8) 0.4597(5) -0.07027(11) 0.0266(6) Uani 1 1 d . . .
C12A C 0.10677(8) 0.6258(5) -0.11304(12) 0.0307(6) Uani 1 1 d . . .
H12A H 0.1220 0.7717 -0.1122 0.037 Uiso 1 1 calc R . .
C13A C 0.07885(9) 0.5809(5) -0.15671(13) 0.0359(7) Uani 1 1 d . . .
H13A H 0.0748 0.6968 -0.1854 0.043 Uiso 1 1 calc R . .
C14A C 0.05672(9) 0.3678(5) -0.15894(13) 0.0334(6) Uani 1 1 d . . .
H14A H 0.0378 0.3364 -0.1893 0.040 Uiso 1 1 calc R . .
C15A C 0.06236(9) 0.2021(5) -0.11684(13) 0.0359(7) Uani 1 1 d . . .
H15A H 0.0470 0.0567 -0.1179 0.043 Uiso 1 1 calc R . .
C16A C 0.09038(9) 0.2462(5) -0.07294(13) 0.0317(6) Uani 1 1 d . . .
H16A H 0.0943 0.1297 -0.0444 0.038 Uiso 1 1 calc R . .
C21A C 0.20441(9) 0.2125(5) 0.12282(12) 0.0316(6) Uani 1 1 d . . .
H21A H 0.1820 0.1028 0.1158 0.038 Uiso 1 1 calc R . .
C22A C 0.21059(9) 0.4205(5) 0.09400(12) 0.0283(6) Uani 1 1 d . . .
C23A C 0.24571(9) 0.5548(5) 0.11268(11) 0.0285(6) Uani 1 1 d . . .
H23A H 0.2538 0.7037 0.0970 0.034 Uiso 1 1 calc R . .
C24A C 0.26688(9) 0.4450(5) 0.15615(11) 0.0282(6) Uani 1 1 d . A .
C25A C 0.30525(9) 0.5211(5) 0.18541(11) 0.0305(6) Uani 1 1 d D . .
C26A C 0.3254(5) 0.405(3) 0.2268(6) 0.0366(6) Uani 0.60 1 d P A 1
H26A H 0.3168 0.2550 0.2417 0.044 Uiso 0.60 1 calc PR A 1
C27A C 0.36454(11) 0.5477(7) 0.24712(14) 0.0506(9) Uani 1 1 d . . .
H27A H 0.3838 0.5025 0.2761 0.061 Uiso 1 1 calc R A 1
C28A C 0.36631(11) 0.7467(6) 0.21637(15) 0.0468(9) Uani 1 1 d D A .
H28A H 0.3880 0.8621 0.2219 0.056 Uiso 1 1 calc R B 1
C29A C 0.3276(4) 0.7236(18) 0.1765(6) 0.0336(3) Uani 0.40 1 d PD A 2
H29A H 0.3203 0.8388 0.1488 0.040 Uiso 0.40 1 calc PR A 2
S1B S 0.17336(2) 0.23457(14) 0.30878(3) 0.03635(18) Uani 1 1 d . . .
S2AB S 0.26166(6) 0.3987(3) 0.37082(9) 0.0343(3) Uani 0.60 1 d P C 1
S2BB S 0.26335(19) 0.8185(10) 0.3053(3) 0.0363(8) Uani 0.40 1 d P C 2
N1B N 0.11999(7) 0.5424(4) 0.17930(9) 0.0289(5) Uani 1 1 d . . .
N2B N 0.11932(8) 0.7745(4) 0.16368(11) 0.0392(6) Uani 1 1 d . . .
N3B N 0.09303(9) 0.7916(4) 0.12048(11) 0.0393(6) Uani 1 1 d . . .
C1B C 0.09401(9) 0.4140(5) 0.14633(12) 0.0279(6) Uani 1 1 d . . .
H1B H 0.0887 0.2478 0.1485 0.034 Uiso 1 1 calc R . .
C2B C 0.07688(9) 0.5716(5) 0.10917(12) 0.0275(6) Uani 1 1 d . . .
C11B C 0.04641(8) 0.5311(5) 0.06273(11) 0.0268(6) Uani 1 1 d . . .
C12B C 0.04122(8) 0.7032(5) 0.02051(12) 0.0292(6) Uani 1 1 d . . .
H12B H 0.0572 0.8467 0.0217 0.035 Uiso 1 1 calc R . .
C13B C 0.01282(10) 0.6632(5) -0.02286(13) 0.0349(7) Uani 1 1 d . . .
H13B H 0.0092 0.7803 -0.0513 0.042 Uiso 1 1 calc R . .
C14B C -0.01042(9) 0.4553(5) -0.02535(13) 0.0334(7) Uani 1 1 d . . .
H14B H -0.0297 0.4284 -0.0555 0.040 Uiso 1 1 calc R . .
C15B C -0.00537(9) 0.2867(5) 0.01639(12) 0.0298(6) Uani 1 1 d . . .
H15B H -0.0217 0.1445 0.0151 0.036 Uiso 1 1 calc R . .
C16B C 0.02293(9) 0.3217(5) 0.05979(13) 0.0317(6) Uani 1 1 d . . .
H16B H 0.0265 0.2026 0.0878 0.038 Uiso 1 1 calc R . .
C21B C 0.13743(9) 0.2662(5) 0.25556(13) 0.0334(7) Uani 1 1 d . . .
H21B H 0.1151 0.1572 0.2476 0.040 Uiso 1 1 calc R . .
C22B C 0.14512(9) 0.4706(5) 0.22593(12) 0.0284(6) Uani 1 1 d . . .
C23B C 0.17990(9) 0.6035(5) 0.24608(12) 0.0288(6) Uani 1 1 d . . .
H23B H 0.1889 0.7502 0.2302 0.035 Uiso 1 1 calc R . .
C24B C 0.19911(8) 0.4967(5) 0.29111(12) 0.0294(6) Uani 1 1 d . C .
C25B C 0.23716(9) 0.5700(5) 0.32075(12) 0.0300(6) Uani 1 1 d D . .
C26B C 0.2576(6) 0.784(3) 0.3119(8) 0.0363(8) Uani 0.60 1 d P C 1
H26B H 0.2486 0.9076 0.2874 0.044 Uiso 0.60 1 calc PR C 1
C27B C 0.29813(11) 0.7842(6) 0.34926(14) 0.0441(8) Uani 1 1 d . . .
H27B H 0.3192 0.9051 0.3496 0.053 Uiso 1 1 calc R C 1
C28B C 0.29855(10) 0.5871(6) 0.38101(14) 0.0442(8) Uani 1 1 d D C .
H28B H 0.3200 0.5610 0.4085 0.053 Uiso 1 1 calc R D 1
C29B C 0.2582(3) 0.4513(17) 0.3618(5) 0.0343(3) Uani 0.40 1 d PD C 2
H29B H 0.2494 0.3029 0.3770 0.041 Uiso 0.40 1 calc PR C 2
S1C S 0.40352(2) 0.73163(13) 0.03667(3) 0.03633(18) Uani 1 1 d . . .
S2AC S 0.31470(5) 0.1355(3) 0.04351(8) 0.0349(3) Uani 0.60 1 d P E 1
S2BC S 0.3163(2) 0.5586(8) -0.0233(3) 0.0463(8) Uani 0.40 1 d P E 2
N1C N 0.45888(7) 0.4424(4) 0.16694(10) 0.0277(5) Uani 1 1 d . . .
N2C N 0.46138(8) 0.2134(4) 0.18455(10) 0.0361(6) Uani 1 1 d . . .
N3C N 0.48718(8) 0.2089(4) 0.22753(11) 0.0349(6) Uani 1 1 d . . .
C1C C 0.48347(9) 0.5833(5) 0.19913(12) 0.0291(6) Uani 1 1 d . . .
H1C H 0.4873 0.7504 0.1956 0.035 Uiso 1 1 calc R . .
C2C C 0.50186(9) 0.4352(4) 0.23804(12) 0.0270(6) Uani 1 1 d . . .
C11C C 0.53135(8) 0.4896(5) 0.28454(11) 0.0268(6) Uani 1 1 d . . .
C12C C 0.53684(9) 0.3313(5) 0.32892(12) 0.0330(7) Uani 1 1 d . . .
H12C H 0.5212 0.1866 0.3295 0.040 Uiso 1 1 calc R . .
C13C C 0.56478(9) 0.3820(6) 0.37227(14) 0.0374(7) Uani 1 1 d . . .
H13C H 0.5686 0.2710 0.4021 0.045 Uiso 1 1 calc R . .
C14C C 0.58718(9) 0.5926(5) 0.37247(14) 0.0377(7) Uani 1 1 d . . .
H14C H 0.6060 0.6285 0.4026 0.045 Uiso 1 1 calc R . .
C15C C 0.58208(10) 0.7509(5) 0.32854(13) 0.0365(7) Uani 1 1 d . . .
H15C H 0.5979 0.8950 0.3281 0.044 Uiso 1 1 calc R . .
C16C C 0.55394(9) 0.7008(5) 0.28497(13) 0.0322(7) Uani 1 1 d . . .
H16C H 0.5502 0.8122 0.2553 0.039 Uiso 1 1 calc R . .
C21C C 0.43995(10) 0.7064(5) 0.08956(13) 0.0319(6) Uani 1 1 d . . .
H21C H 0.4620 0.8180 0.0968 0.038 Uiso 1 1 calc R . .
C22C C 0.43323(9) 0.5061(5) 0.11969(11) 0.0270(6) Uani 1 1 d . . .
C23C C 0.39847(9) 0.3689(5) 0.10136(12) 0.0281(6) Uani 1 1 d . . .
H23C H 0.3900 0.2234 0.1183 0.034 Uiso 1 1 calc R . .
C24C C 0.37838(8) 0.4697(5) 0.05626(12) 0.0297(6) Uani 1 1 d . E .
C25C C 0.34037(9) 0.3933(5) 0.02653(12) 0.0314(6) Uani 1 1 d D . .
C26C C 0.3202(6) 0.507(3) -0.0170(7) 0.0463(8) Uani 0.60 1 d P E 1
H26C H 0.3300 0.6493 -0.0343 0.056 Uiso 0.60 1 calc PR E 1
C27C C 0.27989(12) 0.3744(7) -0.03386(15) 0.0527(9) Uani 1 1 d . . .
H27C H 0.2599 0.4232 -0.0615 0.063 Uiso 1 1 calc R E 1
C28C C 0.27786(11) 0.1758(6) -0.00243(15) 0.0473(9) Uani 1 1 d D E .
H28C H 0.2555 0.0637 -0.0072 0.057 Uiso 1 1 calc R F 1
C29C C 0.3181(3) 0.1906(17) 0.0347(6) 0.0349(3) Uani 0.40 1 d PD E 2
H29C H 0.3264 0.0700 0.0605 0.042 Uiso 0.40 1 calc PR E 2

loop_
_atom_site_aniso_label
_atom_site_aniso_U_11
_atom_site_aniso_U_22
_atom_site_aniso_U_33
_atom_site_aniso_U_23
_atom_site_aniso_U_13
_atom_site_aniso_U_12
S1A 0.0355(4) 0.0319(4) 0.0351(4) 0.0068(3) -0.0016(3) 0.0029(3)
S2AA 0.0334(6) 0.0304(9) 0.0371(8) 0.0039(6) -0.0053(6) 0.0023(6)
S2BA 0.0419(14) 0.0349(18) 0.0332(19) 0.0069(12) -0.0131(13) 0.0058(11)
N1A 0.0291(12) 0.0228(11) 0.0345(13) 0.0005(10) -0.0016(10) 0.0037(9)
N2A 0.0460(15) 0.0278(12) 0.0424(15) 0.0044(11) -0.0149(13) -0.0026(11)
N3A 0.0435(14) 0.0259(13) 0.0408(14) 0.0040(10) -0.0142(13) -0.0014(11)
C1A 0.0303(15) 0.0252(14) 0.0332(15) -0.0008(12) 0.0002(12) 0.0002(12)
C2A 0.0247(13) 0.0264(14) 0.0296(14) -0.0003(12) 0.0024(12) 0.0026(11)
C11A 0.0218(13) 0.0288(14) 0.0291(14) -0.0033(12) 0.0031(11) 0.0027(11)
C12A 0.0297(14) 0.0263(14) 0.0362(17) 0.0037(12) -0.0021(13) -0.0032(12)
C13A 0.0379(17) 0.0359(16) 0.0340(16) 0.0060(13) -0.0047(14) 0.0013(13)
C14A 0.0283(14) 0.0387(16) 0.0333(16) -0.0046(13) -0.0052(13) 0.0034(13)
C15A 0.0333(15) 0.0291(15) 0.0454(18) -0.0033(13) 0.0013(14) -0.0051(12)
C16A 0.0297(15) 0.0285(15) 0.0370(16) 0.0057(12) 0.0005(13) 0.0024(12)
C21A 0.0306(15) 0.0284(15) 0.0358(16) 0.0016(12) 0.0004(13) 0.0028(12)
C22A 0.0290(15) 0.0286(15) 0.0274(15) 0.0007(11) 0.0022(12) 0.0076(11)
C23A 0.0331(16) 0.0245(13) 0.0278(15) -0.0003(11) 0.0018(12) 0.0049(12)
C24A 0.0263(15) 0.0298(15) 0.0285(15) -0.0018(11) 0.0032(12) 0.0037(11)
C25A 0.0320(15) 0.0333(15) 0.0263(15) -0.0044(12) 0.0034(12) 0.0100(13)
C26A 0.0419(14) 0.0349(18) 0.0332(19) 0.0069(12) -0.0131(13) 0.0058(11)
C27A 0.044(2) 0.073(3) 0.0350(19) -0.0055(17) -0.0109(16) 0.0214(18)
C28A 0.0361(18) 0.051(2) 0.053(2) -0.0176(17) 0.0022(16) -0.0031(15)
C29A 0.0334(6) 0.0304(9) 0.0371(8) 0.0039(6) -0.0053(6) 0.0023(6)
S1B 0.0354(4) 0.0349(4) 0.0388(4) 0.0085(3) -0.0036(4) -0.0057(3)
S2AB 0.0415(7) 0.0272(8) 0.0342(9) 0.0040(6) -0.0074(6) 0.0010(6)
S2BB 0.0290(19) 0.037(2) 0.0432(18) 0.0000(13) -0.0027(13) -0.0090(12)
N1B 0.0318(13) 0.0244(12) 0.0306(13) -0.0011(10) 0.0003(11) 0.0018(10)
N2B 0.0478(16) 0.0257(13) 0.0442(16) 0.0035(11) -0.0089(13) -0.0034(11)
N3B 0.0474(16) 0.0270(13) 0.0436(16) 0.0006(11) -0.0120(13) -0.0047(11)
C1B 0.0294(15) 0.0201(13) 0.0344(15) -0.0035(11) -0.0021(12) -0.0012(11)
C2B 0.0259(15) 0.0252(14) 0.0314(16) -0.0017(11) 0.0014(12) 0.0002(11)
C11B 0.0260(13) 0.0248(13) 0.0295(15) 0.0004(11) 0.0048(12) 0.0027(11)
C12B 0.0250(14) 0.0277(14) 0.0349(17) 0.0022(12) 0.0008(12) -0.0001(11)
C13B 0.0397(17) 0.0320(15) 0.0329(16) 0.0059(13) 0.0023(14) 0.0068(13)
C14B 0.0271(15) 0.0400(17) 0.0333(16) -0.0063(13) -0.0038(13) 0.0043(13)
C15B 0.0268(14) 0.0257(14) 0.0370(16) -0.0011(12) 0.0000(13) -0.0030(11)
C16B 0.0331(15) 0.0268(14) 0.0353(16) 0.0026(12) 0.0021(13) 0.0004(12)
C21B 0.0309(16) 0.0305(15) 0.0389(16) -0.0012(13) -0.0005(14) -0.0069(12)
C22B 0.0275(14) 0.0276(14) 0.0301(15) -0.0032(12) 0.0010(12) 0.0007(11)
C23B 0.0315(15) 0.0237(13) 0.0313(16) -0.0019(11) 0.0038(13) 0.0013(11)
C24B 0.0279(14) 0.0292(15) 0.0309(15) -0.0038(12) 0.0032(12) -0.0013(12)
C25B 0.0278(15) 0.0333(15) 0.0290(16) -0.0034(12) 0.0003(12) 0.0038(12)
C26B 0.0290(19) 0.037(2) 0.0432(18) 0.0000(13) -0.0027(13) -0.0090(12)
C27B 0.0395(18) 0.0443(19) 0.048(2) -0.0114(16) 0.0050(16) -0.0106(15)
C28B 0.0382(17) 0.059(2) 0.0352(18) -0.0084(16) -0.0060(15) 0.0190(16)
C29B 0.0415(7) 0.0272(8) 0.0342(9) 0.0040(6) -0.0074(6) 0.0010(6)
S1C 0.0346(4) 0.0369(4) 0.0375(4) 0.0086(3) -0.0016(3) -0.0031(3)
S2AC 0.0334(6) 0.0321(9) 0.0394(9) 0.0070(6) -0.0053(6) -0.0038(6)
S2BC 0.0510(17) 0.045(2) 0.0434(16) 0.0067(15) -0.0161(12) -0.0007(16)
N1C 0.0295(12) 0.0218(11) 0.0319(13) 0.0015(10) 0.0019(11) 0.0008(9)
N2C 0.0462(15) 0.0268(13) 0.0353(15) 0.0012(10) -0.0032(12) -0.0016(11)
N3C 0.0417(15) 0.0297(13) 0.0334(14) 0.0033(11) -0.0037(12) 0.0005(10)
C1C 0.0301(15) 0.0221(13) 0.0352(16) 0.0001(12) -0.0005(13) 0.0005(11)
C2C 0.0250(14) 0.0239(13) 0.0320(15) 0.0006(11) 0.0078(12) -0.0009(11)
C11C 0.0244(13) 0.0261(14) 0.0300(15) 0.0003(11) 0.0036(12) 0.0053(11)
C12C 0.0300(15) 0.0310(15) 0.0379(17) 0.0026(13) 0.0026(13) -0.0011(12)
C13C 0.0363(16) 0.0431(17) 0.0327(16) 0.0102(14) 0.0040(14) 0.0025(14)
C14C 0.0354(16) 0.0428(17) 0.0349(17) -0.0044(14) -0.0028(14) 0.0035(13)
C15C 0.0353(16) 0.0314(15) 0.0428(18) -0.0039(14) 0.0009(14) -0.0039(13)
C16C 0.0324(15) 0.0308(15) 0.0334(16) 0.0031(12) 0.0010(13) 0.0055(12)
C21C 0.0297(15) 0.0310(15) 0.0350(16) -0.0002(13) -0.0002(13) -0.0028(12)
C22C 0.0300(15) 0.0254(13) 0.0257(14) -0.0023(11) 0.0043(12) 0.0037(11)
C23C 0.0302(14) 0.0249(13) 0.0292(15) -0.0036(11) 0.0018(12) 0.0002(11)
C24C 0.0271(14) 0.0314(15) 0.0305(15) -0.0009(12) 0.0032(12) 0.0025(12)
C25C 0.0296(15) 0.0366(16) 0.0280(15) -0.0021(12) 0.0023(12) 0.0049(12)
C26C 0.0510(17) 0.045(2) 0.0434(16) 0.0067(15) -0.0161(12) -0.0007(16)
C27C 0.058(2) 0.055(2) 0.044(2) 0.0023(17) -0.0193(18) 0.0050(18)
C28C 0.0388(18) 0.049(2) 0.054(2) -0.0093(17) 0.0026(16) -0.0062(15)
C29C 0.0334(6) 0.0321(9) 0.0394(9) 0.0070(6) -0.0053(6) -0.0038(6)

loop_
_atom_type_symbol
_atom_type_description
_atom_type_scat_dispersion_real
_atom_type_scat_dispersion_imag
_atom_type_scat_source
C C 0.0033 0.0016 'International Tables Vol C Tables 4.2.6.8 and 6.1.1.4'
H H 0.0000 0.0000 'International Tables Vol C Tables 4.2.6.8 and 6.1.1.4'
N N 0.0061 0.0033 'International Tables Vol C Tables 4.2.6.8 and 6.1.1.4'
S S 0.1246 0.1234 'International Tables Vol C Tables 4.2.6.8 and 6.1.1.4'

loop_
_geom_angle_atom_site_label_1
_geom_angle_atom_site_label_2
_geom_angle_atom_site_label_3
_geom_angle
C21A S1A C24A 92.87(14)
C28A S2AA C25A 94.23(17)
C27A S2BA C25A 95.5(3)
C1A N1A N2A 110.2(2)
C1A N1A C22A 129.0(2)
N2A N1A C22A 120.8(2)
N3A N2A N1A 107.0(2)
N2A N3A C2A 109.3(2)
N1A C1A C2A 105.5(2)
N3A C2A C1A 108.0(2)
N3A C2A C11A 122.3(2)
C1A C2A C11A 129.7(3)
C12A C11A C16A 118.3(2)
C12A C11A C2A 120.9(2)
C16A C11A C2A 120.7(2)
C13A C12A C11A 120.8(3)
C12A C13A C14A 120.4(3)
C15A C14A C13A 119.5(3)
C14A C15A C16A 120.4(3)
C15A C16A C11A 120.7(3)
C22A C21A S1A 110.2(2)
C21A C22A C23A 114.3(3)
C21A C22A N1A 122.5(3)
C23A C22A N1A 123.2(2)
C24A C23A C22A 112.1(3)
C23A C24A C25A 128.9(3)
C23A C24A S1A 110.5(2)
C25A C24A S1A 120.6(2)
C26A C25A C29A 106.3(8)
C26A C25A C24A 126.7(8)
C29A C25A C24A 127.1(4)
C29A C25A S2BA 108.2(4)
C24A C25A S2BA 124.8(3)
C26A C25A S2AA 111.5(8)
C24A C25A S2AA 121.9(2)
C25A C26A C27A 110.5(10)
C28A C27A S2BA 120.4(3)
C28A C27A C26A 107.4(5)
C27A C28A C29A 103.3(4)
C27A C28A S2AA 116.5(3)
C25A C29A C28A 112.6(5)
C21B S1B C24B 92.40(14)
C28B S2AB C25B 93.43(17)
C27B S2BB C25B 95.6(3)
C1B N1B N2B 110.4(2)
C1B N1B C22B 129.9(2)
N2B N1B C22B 119.7(2)
N3B N2B N1B 107.0(2)
N2B N3B C2B 108.7(2)
N1B C1B C2B 105.6(2)
C1B C2B N3B 108.4(2)
C1B C2B C11B 129.7(2)
N3B C2B C11B 121.9(2)
C16B C11B C12B 119.1(3)
C16B C11B C2B 120.8(2)
C12B C11B C2B 120.1(2)
C13B C12B C11B 119.7(3)
C14B C13B C12B 120.8(3)
C13B C14B C15B 119.3(3)
C16B C15B C14B 120.9(3)
C15B C16B C11B 120.1(3)
C22B C21B S1B 110.6(2)
C21B C22B C23B 114.1(3)
C21B C22B N1B 122.8(3)
C23B C22B N1B 123.2(2)
C24B C23B C22B 112.1(3)
C23B C24B C25B 128.4(3)
C23B C24B S1B 110.8(2)
C25B C24B S1B 120.7(2)
C29B C25B C26B 108.1(9)
C29B C25B C24B 127.9(4)
C26B C25B C24B 124.0(9)
C29B C25B S2BB 109.3(4)
C24B C25B S2BB 122.8(3)
C26B C25B S2AB 112.7(9)
C24B C25B S2AB 123.3(2)
C25B C26B C27B 107.3(13)
C28B C27B S2BB 119.8(3)
C28B C27B C26B 109.1(6)
C27B C28B C29B 103.5(3)
C27B C28B S2AB 117.3(3)
C25B C29B C28B 111.7(5)
C21C S1C C24C 92.22(14)
C28C S2AC C25C 93.53(17)
C27C S2BC C25C 94.4(3)
C1C N1C N2C 110.5(2)
C1C N1C C22C 128.6(2)
N2C N1C C22C 120.9(2)
N3C N2C N1C 107.2(2)
N2C N3C C2C 109.4(2)
N1C C1C C2C 105.5(2)
C1C C2C N3C 107.3(2)
C1C C2C C11C 130.1(2)
N3C C2C C11C 122.6(2)
C16C C11C C12C 118.7(3)
C16C C11C C2C 120.5(2)
C12C C11C C2C 120.9(2)
C13C C12C C11C 120.7(3)
C14C C13C C12C 120.3(3)
C13C C14C C15C 119.5(3)
C14C C15C C16C 120.3(3)
C11C C16C C15C 120.5(3)
C22C C21C S1C 110.7(2)
C21C C22C C23C 114.5(3)
C21C C22C N1C 122.5(3)
C23C C22C N1C 123.0(2)
C24C C23C C22C 112.0(3)
C23C C24C C25C 129.7(3)
C23C C24C S1C 110.5(2)
C25C C24C S1C 119.7(2)
C29C C25C C26C 105.2(9)
C29C C25C C24C 127.3(4)
C26C C25C C24C 127.5(8)
C29C C25C S2BC 109.5(4)
C24C C25C S2BC 123.2(3)
C26C C25C S2AC 110.8(8)
C24C C25C S2AC 121.7(2)
C25C C26C C27C 110.8(11)
C28C C27C C26C 107.5(5)
C28C C27C S2BC 119.7(3)
C27C C28C C29C 103.4(4)
C27C C28C S2AC 117.3(3)
C25C C29C C28C 112.8(5)

loop_
_geom_bond_atom_site_label_1
_geom_bond_atom_site_label_2
_geom_bond_distance
S1A C21A 1.706(3)
S1A C24A 1.729(3)
S2AA C28A 1.603(4)
S2AA C25A 1.693(3)
S2BA C27A 1.520(7)
S2BA C25A 1.686(4)
N1A C1A 1.349(3)
N1A N2A 1.354(3)
N1A C22A 1.416(3)
N2A N3A 1.316(3)
N3A C2A 1.360(4)
C1A C2A 1.366(4)
C2A C11A 1.470(4)
C11A C12A 1.392(4)
C11A C16A 1.394(4)
C12A C13A 1.381(4)
C13A C14A 1.386(4)
C14A C15A 1.377(4)
C15A C16A 1.387(4)
C21A C22A 1.368(4)
C22A C23A 1.409(4)
C23A C24A 1.374(4)
C24A C25A 1.456(4)
C25A C26A 1.340(10)
C25A C29A 1.354(5)
C26A C27A 1.548(17)
C27A C28A 1.336(5)
C28A C29A 1.547(5)
S1B C21B 1.704(3)
S1B C24B 1.733(3)
S2AB C28B 1.589(4)
S2AB C25B 1.712(3)
S2BB C27B 1.524(8)
S2BB C25B 1.663(5)
N1B C1B 1.342(3)
N1B N2B 1.356(3)
N1B C22B 1.418(4)
N2B N3B 1.320(3)
N3B C2B 1.363(4)
C1B C2B 1.361(4)
C2B C11B 1.478(4)
C11B C16B 1.391(4)
C11B C12B 1.402(4)
C12B C13B 1.381(4)
C13B C14B 1.380(4)
C14B C15B 1.380(4)
C15B C16B 1.375(4)
C21B C22B 1.368(4)
C22B C23B 1.408(4)
C23B C24B 1.366(4)
C24B C25B 1.448(4)
C25B C29B 1.354(5)
C25B C26B 1.379(14)
C26B C27B 1.55(2)
C27B C28B 1.340(5)
C28B C29B 1.549(5)
S1C C21C 1.705(3)
S1C C24C 1.734(3)
S2AC C28C 1.607(4)
S2AC C25C 1.707(3)
S2BC C27C 1.565(8)
S2BC C25C 1.682(5)
N1C C1C 1.345(3)
N1C N2C 1.355(3)
N1C C22C 1.427(4)
N2C N3C 1.303(3)
N3C C2C 1.376(3)
C1C C2C 1.371(4)
C2C C11C 1.473(4)
C11C C16C 1.383(4)
C11C C12C 1.389(4)
C12C C13C 1.383(4)
C13C C14C 1.377(4)
C14C C15C 1.380(4)
C15C C16C 1.390(4)
C21C C22C 1.350(4)
C22C C23C 1.407(4)
C23C C24C 1.366(4)
C24C C25C 1.453(4)
C25C C29C 1.351(5)
C25C C26C 1.370(13)
C26C C27C 1.524(19)
C27C C28C 1.344(5)
C28C C29C 1.546(5)

loop_
_geom_torsion_atom_site_label_1
_geom_torsion_atom_site_label_2
_geom_torsion_atom_site_label_3
_geom_torsion_atom_site_label_4
_geom_torsion
C1A N1A N2A N3A 0.9(3)
C22A N1A N2A N3A 178.0(2)
N1A N2A N3A C2A -0.3(3)
N2A N1A C1A C2A -1.1(3)
C22A N1A C1A C2A -177.9(2)
N2A N3A C2A C1A -0.4(3)
N2A N3A C2A C11A -178.9(3)
N1A C1A C2A N3A 0.9(3)
N1A C1A C2A C11A 179.3(3)
N3A C2A C11A C12A 13.5(4)
C1A C2A C11A C12A -164.7(3)
N3A C2A C11A C16A -166.6(3)
C1A C2A C11A C16A 15.3(4)
C16A C11A C12A C13A 0.6(4)
C2A C11A C12A C13A -179.4(3)
C11A C12A C13A C14A -0.7(4)
C12A C13A C14A C15A 0.8(4)
C13A C14A C15A C16A -0.9(4)
C14A C15A C16A C11A 0.8(4)
C12A C11A C16A C15A -0.7(4)
C2A C11A C16A C15A 179.3(3)
C24A S1A C21A C22A 0.4(2)
S1A C21A C22A C23A -0.7(3)
S1A C21A C22A N1A 177.7(2)
C1A N1A C22A C21A -20.9(4)
N2A N1A C22A C21A 162.6(3)
C1A N1A C22A C23A 157.4(3)
N2A N1A C22A C23A -19.2(4)
C21A C22A C23A C24A 0.7(3)
N1A C22A C23A C24A -177.7(2)
C22A C23A C24A C25A 177.6(2)
C22A C23A C24A S1A -0.3(3)
C21A S1A C24A C23A -0.1(2)
C21A S1A C24A C25A -178.2(2)
C23A C24A C25A C26A -178.2(9)
S1A C24A C25A C26A -0.5(9)
C23A C24A C25A C29A 2.1(11)
S1A C24A C25A C29A 179.8(10)
C23A C24A C25A S2BA -178.3(3)
S1A C24A C25A S2BA -0.6(4)
C23A C24A C25A S2AA 2.1(4)
S1A C24A C25A S2AA 179.80(19)
C27A S2BA C25A C29A 0.5(9)
C27A S2BA C25A C24A -179.2(3)
C28A S2AA C25A C26A -0.6(8)
C28A S2AA C25A C24A 179.1(2)
C29A C25A C26A C27A 0.6(14)
C24A C25A C26A C27A -179.1(4)
S2AA C25A C26A C27A 0.6(12)
C25A S2BA C27A C28A -0.1(5)
C25A C26A C27A C28A -0.2(12)
S2BA C27A C28A C29A -0.3(8)
C26A C27A C28A C29A -0.2(10)
C26A C27A C28A S2AA -0.3(7)
C25A S2AA C28A C27A 0.5(3)
C26A C25A C29A C28A -0.7(15)
C24A C25A C29A C28A 179.0(5)
S2BA C25A C29A C28A -0.7(14)
C27A C28A C29A C25A 0.6(13)
C1B N1B N2B N3B -0.4(3)
C22B N1B N2B N3B -178.7(2)
N1B N2B N3B C2B 0.5(3)
N2B N1B C1B C2B 0.2(3)
C22B N1B C1B C2B 178.2(3)
N1B C1B C2B N3B 0.2(3)
N1B C1B C2B C11B 179.4(3)
N2B N3B C2B C1B -0.4(3)
N2B N3B C2B C11B -179.8(2)
C1B C2B C11B C16B 15.9(4)
N3B C2B C11B C16B -165.0(3)
C1B C2B C11B C12B -163.3(3)
N3B C2B C11B C12B 15.8(4)
C16B C11B C12B C13B 0.5(4)
C2B C11B C12B C13B 179.7(2)
C11B C12B C13B C14B -0.3(4)
C12B C13B C14B C15B 0.6(4)
C13B C14B C15B C16B -1.0(4)
C14B C15B C16B C11B 1.2(4)
C12B C11B C16B C15B -0.9(4)
C2B C11B C16B C15B 179.9(3)
C24B S1B C21B C22B -0.2(2)
S1B C21B C22B C23B -0.3(3)
S1B C21B C22B N1B -179.8(2)
C1B N1B C22B C21B -20.0(4)
N2B N1B C22B C21B 157.9(3)
C1B N1B C22B C23B 160.5(3)
N2B N1B C22B C23B -21.6(4)
C21B C22B C23B C24B 0.8(4)
N1B C22B C23B C24B -179.6(2)
C22B C23B C24B C25B 175.6(3)
C22B C23B C24B S1B -0.9(3)
C21B S1B C24B C23B 0.7(2)
C21B S1B C24B C25B -176.1(2)
C23B C24B C25B C29B -173.1(9)
S1B C24B C25B C29B 3.1(10)
C23B C24B C25B C26B 8.6(11)
S1B C24B C25B C26B -175.2(10)
C23B C24B C25B S2BB 3.3(5)
S1B C24B C25B S2BB 179.5(3)
C23B C24B C25B S2AB -171.3(3)
S1B C24B C25B S2AB 4.9(4)
C27B S2BB C25B C29B -2.1(9)
C27B S2BB C25B C24B -179.1(3)
C28B S2AB C25B C26B -1.1(9)
C28B S2AB C25B C24B 178.8(3)
C29B C25B C26B C27B 4.8(15)
C24B C25B C26B C27B -176.6(5)
S2AB C25B C26B C27B 3.3(14)
C25B S2BB C27B C28B 2.9(5)
C25B C26B C27B C28B -4.6(13)
S2BB C27B C28B C29B -2.4(8)
C26B C27B C28B C29B 2.3(10)
C26B C27B C28B S2AB 4.2(8)
C25B S2AB C28B C27B -2.1(3)
C26B C25B C29B C28B -3.6(15)
C24B C25B C29B C28B 177.9(5)
S2BB C25B C29B C28B 1.1(13)
C27B C28B C29B C25B 0.7(12)
C1C N1C N2C N3C 0.2(3)
C22C N1C N2C N3C 179.3(2)
N1C N2C N3C C2C -0.3(3)
N2C N1C C1C C2C 0.1(3)
C22C N1C C1C C2C -179.0(2)
N1C C1C C2C N3C -0.2(3)
N1C C1C C2C C11C -179.1(3)
N2C N3C C2C C1C 0.3(3)
N2C N3C C2C C11C 179.3(2)
C1C C2C C11C C16C -18.5(4)
N3C C2C C11C C16C 162.8(3)
C1C C2C C11C C12C 161.1(3)
N3C C2C C11C C12C -17.7(4)
C16C C11C C12C C13C -0.9(4)
C2C C11C C12C C13C 179.5(3)
C11C C12C C13C C14C 1.0(4)
C12C C13C C14C C15C -1.1(4)
C13C C14C C15C C16C 1.3(4)
C12C C11C C16C C15C 1.1(4)
C2C C11C C16C C15C -179.3(3)
C14C C15C C16C C11C -1.3(4)
C24C S1C C21C C22C 0.8(2)
S1C C21C C22C C23C -0.5(3)
S1C C21C C22C N1C -179.3(2)
C1C N1C C22C C21C 21.2(4)
N2C N1C C22C C21C -157.8(3)
C1C N1C C22C C23C -157.5(3)
N2C N1C C22C C23C 23.6(4)
C21C C22C C23C C24C -0.3(4)
N1C C22C C23C C24C 178.5(2)
C22C C23C C24C C25C -176.7(3)
C22C C23C C24C S1C 0.9(3)
C21C S1C C24C C23C -1.0(2)
C21C S1C C24C C25C 176.8(2)
C23C C24C C25C C29C -5.8(11)
S1C C24C C25C C29C 176.9(10)
C23C C24C C25C C26C 176.6(10)
S1C C24C C25C C26C -0.7(11)
C23C C24C C25C S2BC 171.9(4)
S1C C24C C25C S2BC -5.4(4)
C23C C24C C25C S2AC -3.4(4)
S1C C24C C25C S2AC 179.25(18)
C27C S2BC C25C C29C -0.9(9)
C27C S2BC C25C C24C -178.9(3)
C28C S2AC C25C C26C -1.9(9)
C28C S2AC C25C C24C 178.1(3)
C29C C25C C26C C27C 5.3(15)
C24C C25C C26C C27C -176.6(5)
S2AC C25C C26C C27C 3.4(14)
C25C C26C C27C C28C -3.6(14)
C25C S2BC C27C C28C 3.2(5)
C26C C27C C28C C29C 0.3(10)
S2BC C27C C28C C29C -4.0(8)
C26C C27C C28C S2AC 2.2(8)
C25C S2AC C28C C27C -0.4(3)
C26C C25C C29C C28C -5.2(15)
C24C C25C C29C C28C 176.7(5)
S2BC C25C C29C C28C -1.2(13)
C27C C28C C29C C25C 3.1(13)
